data_2021683
loop_
_publ_author_name
'Hsu, Wayne'

_publ_section_title
;
 Luminescence properties and optimized structural conformations of the
 S~0~, S~1~ and T~1~ states of a tetranuclear formamidinate complex based
 on Au^I^ and Ag^I^ metal ions
;
_journal_coeditor_code QS3083
_journal_issue 7
_journal_name_full 'Acta Crystallographica Section C'
_journal_page_first
;
;
_journal_paper_doi 10.1107/S2053229619008581
_journal_volume 75
_journal_year 2019
_chemical_formula_iupac '[Ag Au (C11 H9 N4)2]'
_chemical_formula_moiety 'C22 H18 Ag Au N8'
_chemical_formula_sum 'C22 H18 Ag Au N8'
_chemical_formula_weight 699.28
_chemical_name_systematic Tetrakis[\m-<i>N</i>,<i>N</i>'-bis(pyridin-4-yl)formamidinato]digold(I)disilver(I)
_space_group_crystal_system tetragonal
_space_group_IT_number 118
_space_group_name_Hall 'P -4 -2n'
_space_group_name_H-M_alt 'P -4 n 2'
_symmetry_space_group_name_Hall 'P -4 -2n'
_symmetry_space_group_name_H-M 'P -4 n 2'
_atom_sites_solution_hydrogens geom
_atom_sites_solution_primary iterative
_audit_creation_method
;
Olex2 1.2-beta
(compiled 2018.05.29 svn.r3508 for OlexSys, GUI svn.r5506)
;
_cell_angle_alpha 90
_cell_angle_beta 90
_cell_angle_gamma 90
_cell_formula_units_Z 8
_cell_length_a 16.5350(4)
_cell_length_b 16.5350(4)
_cell_length_c 18.1127(4)
_cell_measurement_reflns_used 9407
_cell_measurement_temperature 296(2)
_cell_measurement_theta_max 28.29
_cell_measurement_theta_min 2.85
_cell_volume 4952.1(2)
_computing_cell_refinement
;
SAINT (Bruker, 2008)
;
_computing_data_collection
;
APEX2 (Bruker, 2008)
;
_computing_data_reduction
;
SAINT (Bruker, 2008)
;
_computing_molecular_graphics
;
<i>OLEX2</i> (Dolomanov <i>et al.</i>,  2009)
;
_computing_publication_material
;
<i>OLEX2</i> (Dolomanov <i>et al.</i>,  2009)
;
_computing_structure_refinement
;
SHELXL2018 (Sheldrick, 2015)
;
_computing_structure_solution
;
olex2.solve (Bourhis <i>et al.</i>,  2015)
;
_diffrn_ambient_temperature 296.15
_diffrn_measured_fraction_theta_full 0.999
_diffrn_measured_fraction_theta_max 0.995
_diffrn_measurement_device_type 'Bruker APEXII CCD'
_diffrn_measurement_method '\f and \w scans'
_diffrn_radiation_monochromator graphite
_diffrn_radiation_type MoK\a
_diffrn_radiation_wavelength 0.71073
_diffrn_reflns_av_R_equivalents 0.0486
_diffrn_reflns_av_unetI/netI 0.0464
_diffrn_reflns_limit_h_max 21
_diffrn_reflns_limit_h_min -16
_diffrn_reflns_limit_k_max 21
_diffrn_reflns_limit_k_min -22
_diffrn_reflns_limit_l_max 23
_diffrn_reflns_limit_l_min -24
_diffrn_reflns_number 23337
_diffrn_reflns_theta_full 25.242
_diffrn_reflns_theta_max 28.323
_diffrn_reflns_theta_min 1.668
_diffrn_standards_number 0
_exptl_absorpt_coefficient_mu 6.733
_exptl_absorpt_correction_T_max 0.7457
_exptl_absorpt_correction_T_min 0.3848
_exptl_absorpt_correction_type multi-scan
_exptl_absorpt_process_details
;
(SADABS; Bruker, 2008)
;
_exptl_crystal_colour colourless
_exptl_crystal_density_diffrn 1.876
_exptl_crystal_description plate
_exptl_crystal_F_000 2656
_exptl_crystal_size_max 0.35
_exptl_crystal_size_mid 0.25
_exptl_crystal_size_min 0.2
_refine_diff_density_max 1.221
_refine_diff_density_min -0.763
_refine_ls_abs_structure_details
;
Flack <i>x</i> determined using 1780 quotients [(I+)-(I-)]/[(I+)+(I-)]
(Parsons <i>et al.</i>,  2013)
;
_refine_ls_abs_structure_Flack -0.070(14)
_refine_ls_extinction_method none
_refine_ls_goodness_of_fit_ref 1.052
_refine_ls_hydrogen_treatment constr
_refine_ls_matrix_type full
_refine_ls_number_parameters 299
_refine_ls_number_reflns 5627
_refine_ls_number_restraints 0
_refine_ls_restrained_S_all 1.052
_refine_ls_R_factor_all 0.0410
_refine_ls_R_factor_gt 0.0324
_refine_ls_shift/su_max 0.000
_refine_ls_shift/su_mean 0.000
_refine_ls_structure_factor_coef Fsqd
_refine_ls_weighting_details 'w=1/[\s^2^(Fo^2^)+(0.0347P)^2^+5.3324P] where P=(Fo^2^+2Fc^2^)/3'
_refine_ls_weighting_scheme calc
_refine_ls_wR_factor_gt 0.0771
_refine_ls_wR_factor_ref 0.0802
_reflns_number_gt 4918
_reflns_number_total 5627
_reflns_threshold_expression 'I > 2\s(I)'
_cod_data_source_file qs3083sup1.cif
_cod_data_source_block I
_cod_original_cell_volume 4952.1(3)
_cod_database_code 2021683
_shelx_space_group_comment
;
The symmetry employed for this shelxl refinement is uniquely defined
by the following loop, which should always be used as a source of
symmetry information in preference to the above space-group names.
They are only intended as comments.
;
_shelx_estimated_absorpt_t_min 0.202
_shelx_estimated_absorpt_t_max 0.346

loop_
_space_group_symop_operation_xyz
'x, y, z'
'-x, -y, z'
'y, -x, -z'
'-y, x, -z'
'x+1/2, -y+1/2, z+1/2'
'-x+1/2, y+1/2, z+1/2'
'y+1/2, x+1/2, -z+1/2'
'-y+1/2, -x+1/2, -z+1/2'

loop_
_atom_site_type_symbol
_atom_site_label
_atom_site_fract_x
_atom_site_fract_y
_atom_site_fract_z
_atom_site_U_iso_or_equiv
_atom_site_adp_type
_atom_site_calc_flag
_atom_site_occupancy
_atom_site_disorder_assembly
_atom_site_disorder_group
Au Au1 0.3983(2) 0.4864(3) 0.24374(17) 0.0202(7) Uani d 0.5 A 1
Au Au2 0.500000 0.500000 0.37619(3) 0.01540(15) Uani d 0.5 A 1
Au Au3 0.500000 0.500000 0.11049(3) 0.01605(16) Uani d 0.5 A 1
Ag Ag1 0.3991(4) 0.4910(5) 0.2442(2) 0.0098(10) Uani d 0.5 A 2
Ag Ag2 0.500000 0.500000 0.37619(3) 0.01540(15) Uani d 0.5 A 2
Ag Ag3 0.500000 0.500000 0.11049(3) 0.01605(16) Uani d 0.5 A 2
N N1 0.2597(9) 0.7481(8) 0.3844(6) 0.082(4) Uani d 1 . .
N N2 0.3841(5) 0.6071(5) 0.2241(4) 0.037(2) Uani d 1 . .
N N3 0.4581(6) 0.6156(5) 0.1116(4) 0.035(2) Uani d 1 . .
N N4 0.5262(8) 0.7869(7) -0.0518(7) 0.061(3) Uani d 1 . .
N N5 0.2953(9) 0.2021(6) 0.1164(5) 0.066(3) Uani d 1 . .
N N6 0.4058(5) 0.3680(5) 0.2659(5) 0.037(2) Uani d 1 . .
N N7 0.4811(5) 0.3776(5) 0.3785(5) 0.034(2) Uani d 1 . .
N N8 0.5755(8) 0.2375(6) 0.5546(7) 0.063(3) Uani d 1 . .
C C1 0.2402(11) 0.6697(10) 0.3687(10) 0.100(7) Uani d 1 . .
H H1 0.197200 0.646704 0.394262 0.120 Uiso calc 1 . .
C C2 0.2800(9) 0.6221(8) 0.3171(9) 0.078(5) Uani d 1 . .
H H2 0.263822 0.568785 0.309901 0.093 Uiso calc 1 . .
C C3 0.3433(7) 0.6532(7) 0.2765(7) 0.051(3) Uani d 1 . .
C C4 0.3689(8) 0.7351(8) 0.2945(6) 0.050(3) Uani d 1 . .
H H4 0.412216 0.759669 0.270723 0.060 Uiso calc 1 . .
C C5 0.3242(9) 0.7751(8) 0.3500(7) 0.061(4) Uani d 1 . .
H H5 0.342498 0.826086 0.363770 0.073 Uiso calc 1 . .
C C6 0.4131(7) 0.6464(6) 0.1658(6) 0.036(2) Uani d 1 . .
H H6 0.400631 0.701102 0.162478 0.044 Uiso calc 1 . .
C C7 0.5748(9) 0.7292(8) -0.0293(8) 0.063(4) Uani d 1 . .
H H7 0.626603 0.728107 -0.049169 0.075 Uiso calc 1 . .
C C8 0.5551(7) 0.6690(7) 0.0224(6) 0.043(3) Uani d 1 . .
H H8 0.592408 0.629170 0.035005 0.051 Uiso calc 1 . .
C C9 0.4761(8) 0.6703(8) 0.0554(6) 0.037(3) Uani d 1 . .
C C10 0.4234(8) 0.7308(7) 0.0302(6) 0.045(3) Uani d 1 . .
H H10 0.370778 0.732982 0.048301 0.054 Uiso calc 1 . .
C C11 0.4487(9) 0.7877(8) -0.0215(7) 0.047(3) Uani d 1 . .
H H11 0.412627 0.827633 -0.036408 0.057 Uiso calc 1 . .
C C12 0.2673(9) 0.2792(8) 0.1298(8) 0.072(5) Uani d 1 . .
H H12 0.220664 0.294951 0.104969 0.087 Uiso calc 1 . .
C C13 0.3025(8) 0.3359(9) 0.1773(7) 0.062(4) Uani d 1 . .
H H13 0.279966 0.387029 0.183072 0.074 Uiso calc 1 . .
C C14 0.3720(7) 0.3138(7) 0.2156(6) 0.041(3) Uani d 1 . .
C C15 0.4068(7) 0.2360(7) 0.2012(6) 0.042(3) Uani d 1 . .
H H15 0.454340 0.220553 0.224675 0.050 Uiso calc 1 . .
C C16 0.3690(9) 0.1838(8) 0.1520(7) 0.059(4) Uani d 1 . .
H H16 0.393541 0.134369 0.141969 0.071 Uiso calc 1 . .
C C17 0.4425(6) 0.3366(7) 0.3256(6) 0.037(3) Uani d 1 . .
H H17 0.440952 0.280653 0.330536 0.044 Uiso calc 1 . .
C C18 0.5081(8) 0.2154(9) 0.5179(7) 0.048(4) Uani d 1 . .
H H18 0.483215 0.167427 0.532046 0.057 Uiso calc 1 . .
C C19 0.4734(7) 0.2584(7) 0.4612(6) 0.040(3) Uani d 1 . .
H H19 0.426165 0.239928 0.439004 0.048 Uiso calc 1 . .
C C20 0.5088(7) 0.3286(8) 0.4378(7) 0.034(3) Uani d 1 . .
C C21 0.5815(8) 0.3526(7) 0.4742(6) 0.048(3) Uani d 1 . .
H H21 0.608530 0.399481 0.460039 0.057 Uiso calc 1 . .
C C22 0.6108(9) 0.3055(8) 0.5303(7) 0.060(4) Uani d 1 . .
H H22 0.658488 0.321707 0.553144 0.072 Uiso calc 1 . .

loop_
_atom_site_aniso_label
_atom_site_aniso_U_11
_atom_site_aniso_U_22
_atom_site_aniso_U_33
_atom_site_aniso_U_12
_atom_site_aniso_U_13
_atom_site_aniso_U_23
Au1 0.0131(12) 0.0101(8) 0.0372(13) 0.0016(7) 0.0029(10) 0.0014(10)
Au2 0.0128(4) 0.0094(4) 0.0241(3) -0.0002(3) 0.000 0.000
Au3 0.0133(5) 0.0102(4) 0.0246(3) 0.0027(3) 0.000 0.000
Ag1 0.010(2) 0.0118(19) 0.0072(15) 0.0004(14) -0.0050(14) 0.0039(15)
Ag2 0.0128(4) 0.0094(4) 0.0241(3) -0.0002(3) 0.000 0.000
Ag3 0.0133(5) 0.0102(4) 0.0246(3) 0.0027(3) 0.000 0.000
N1 0.121(14) 0.043(8) 0.080(8) 0.021(7) 0.059(8) 0.003(6)
N2 0.030(5) 0.038(5) 0.044(5) 0.002(4) 0.005(4) 0.000(4)
N3 0.041(6) 0.032(5) 0.031(4) 0.008(4) 0.004(4) 0.003(4)
N4 0.062(8) 0.037(7) 0.084(9) 0.001(6) 0.007(7) 0.016(6)
N5 0.123(13) 0.015(6) 0.061(7) -0.016(5) -0.037(7) -0.001(5)
N6 0.035(4) 0.025(4) 0.051(6) -0.003(3) -0.013(4) 0.007(4)
N7 0.027(5) 0.031(5) 0.044(5) 0.001(4) -0.010(4) -0.005(4)
N8 0.083(10) 0.032(6) 0.073(8) -0.012(6) -0.028(7) 0.002(6)
C1 0.096(14) 0.062(11) 0.141(16) 0.037(9) 0.077(12) 0.022(11)
C2 0.066(10) 0.040(8) 0.127(14) 0.013(7) 0.054(10) 0.009(8)
C3 0.052(7) 0.036(7) 0.065(8) 0.024(5) 0.008(6) 0.008(6)
C4 0.049(8) 0.060(9) 0.041(6) 0.026(6) -0.004(6) -0.005(6)
C5 0.080(11) 0.057(9) 0.046(7) 0.039(7) -0.008(7) -0.006(6)
C6 0.038(6) 0.028(6) 0.044(6) 0.005(5) -0.004(5) 0.005(5)
C7 0.073(10) 0.036(7) 0.078(10) 0.006(7) 0.026(8) 0.010(7)
C8 0.038(7) 0.038(7) 0.052(7) 0.008(5) 0.009(5) 0.003(5)
C9 0.039(8) 0.028(7) 0.042(6) 0.006(5) 0.001(5) -0.007(5)
C10 0.042(7) 0.037(7) 0.057(8) 0.004(5) 0.005(6) 0.000(6)
C11 0.052(9) 0.030(7) 0.060(8) 0.010(6) -0.008(6) 0.006(6)
C12 0.081(11) 0.044(8) 0.092(10) -0.019(7) -0.050(9) 0.004(8)
C13 0.059(9) 0.049(8) 0.078(10) -0.014(7) -0.033(7) 0.004(7)
C14 0.036(6) 0.037(6) 0.050(7) -0.010(5) -0.008(5) -0.007(5)
C15 0.036(6) 0.041(7) 0.049(7) -0.008(5) -0.003(5) -0.002(5)
C16 0.072(10) 0.049(8) 0.058(8) -0.010(7) 0.006(7) -0.004(6)
C17 0.030(6) 0.034(6) 0.048(7) -0.003(4) 0.001(5) 0.001(5)
C18 0.042(8) 0.043(8) 0.057(8) 0.006(6) -0.002(6) 0.012(6)
C19 0.041(7) 0.034(7) 0.045(6) -0.007(5) -0.002(5) -0.001(5)
C20 0.031(7) 0.025(7) 0.046(6) -0.001(5) 0.003(5) -0.003(5)
C21 0.058(9) 0.030(6) 0.055(7) -0.008(6) -0.019(6) 0.004(5)
C22 0.074(10) 0.047(8) 0.058(8) 0.005(7) -0.019(7) -0.005(7)

loop_
_atom_type_symbol
_atom_type_description
_atom_type_scat_dispersion_real
_atom_type_scat_dispersion_imag
_atom_type_scat_source
C C 0.0033 0.0016 'International Tables Vol C Tables 4.2.6.8 and 6.1.1.4'
H H 0.0000 0.0000 'International Tables Vol C Tables 4.2.6.8 and 6.1.1.4'
Ag Ag -0.8971 1.1015 'International Tables Vol C Tables 4.2.6.8 and 6.1.1.4'
Au Au -2.0133 8.8022 'International Tables Vol C Tables 4.2.6.8 and 6.1.1.4'
N N 0.0061 0.0033 'International Tables Vol C Tables 4.2.6.8 and 6.1.1.4'

loop_
_geom_angle_atom_site_label_1
_geom_angle_atom_site_label_2
_geom_angle_atom_site_label_3
_geom_angle_site_symmetry_1
_geom_angle_site_symmetry_3
_geom_angle
Au2 Au1 Au3 . . 109.63(13)
N2 Au1 Au2 . . 97.7(3)
N2 Au1 Au3 . . 81.3(3)
N6 Au1 Au2 . . 82.9(3)
N6 Au1 Au3 . . 101.7(3)
N6 Au1 N2 . . 176.6(4)
Au1 Au2 Au1 2_665 . 70.54(15)
N7 Au2 Au1 2_665 2_665 81.6(3)
N7 Au2 Au1 . 2_665 100.4(3)
N7 Au2 Au1 . . 81.6(3)
N7 Au2 Au1 2_665 . 100.4(3)
N7 Au2 N7 2_665 . 177.7(5)
Au1 Au3 Au1 . 2_665 70.21(14)
N3 Au3 Au1 . . 82.5(2)
N3 Au3 Au1 . 2_665 96.6(3)
N3 Au3 Au1 2_665 2_665 82.5(2)
N3 Au3 Au1 2_665 . 96.6(3)
N3 Au3 N3 . 2_665 178.9(4)
Ag2 Ag1 Ag3 . . 110.3(2)
N2 Ag1 Ag2 . . 100.0(4)
N2 Ag1 Ag3 . . 82.5(3)
N2 Ag1 N6 . . 175.8(5)
N6 Ag1 Ag2 . . 82.2(3)
N6 Ag1 Ag3 . . 100.1(3)
N7 Ag2 Ag1 . . 83.1(3)
N7 Ag2 Ag1 2_665 . 98.9(3)
N7 Ag2 N7 2_665 . 177.7(5)
N3 Ag3 Ag1 . . 81.2(3)
N3 Ag3 Ag1 2_665 . 97.9(3)
N3 Ag3 N3 . 2_665 178.9(4)
C5 N1 C1 . . 114.5(12)
C3 N2 Au1 . . 118.2(7)
C3 N2 Ag1 . . 117.9(7)
C6 N2 Au1 . . 125.1(7)
C6 N2 Ag1 . . 125.3(7)
C6 N2 C3 . . 116.7(9)
C6 N3 Au3 . . 123.8(7)
C6 N3 Ag3 . . 123.8(7)
C6 N3 C9 . . 114.1(9)
C9 N3 Au3 . . 122.1(7)
C9 N3 Ag3 . . 122.1(7)
C7 N4 C11 . . 116.6(12)
C12 N5 C16 . . 114.1(10)
C14 N6 Au1 . . 118.2(7)
C14 N6 Ag1 . . 119.0(7)
C17 N6 Au1 . . 124.5(7)
C17 N6 Ag1 . . 123.8(7)
C17 N6 C14 . . 117.3(8)
C17 N7 Au2 . . 124.0(7)
C17 N7 Ag2 . . 124.0(7)
C17 N7 C20 . . 114.0(9)
C20 N7 Au2 . . 122.0(7)
C20 N7 Ag2 . . 122.0(7)
C22 N8 C18 . . 115.1(12)
N1 C1 H1 . . 117.7
N1 C1 C2 . . 124.6(15)
C2 C1 H1 . . 117.7
C1 C2 H2 . . 119.8
C3 C2 C1 . . 120.5(14)
C3 C2 H2 . . 119.8
N2 C3 C4 . . 121.4(11)
C2 C3 N2 . . 121.8(12)
C2 C3 C4 . . 116.7(11)
C3 C4 H4 . . 121.9
C5 C4 C3 . . 116.3(13)
C5 C4 H4 . . 121.9
N1 C5 C4 . . 127.1(14)
N1 C5 H5 . . 116.4
C4 C5 H5 . . 116.4
N2 C6 N3 . . 126.9(10)
N2 C6 H6 . . 116.6
N3 C6 H6 . . 116.6
N4 C7 H7 . . 117.2
N4 C7 C8 . . 125.5(14)
C8 C7 H7 . . 117.2
C7 C8 H8 . . 120.8
C7 C8 C9 . . 118.5(12)
C9 C8 H8 . . 120.8
N3 C9 C8 . . 119.2(11)
N3 C9 C10 . . 124.6(11)
C10 C9 C8 . . 116.1(11)
C9 C10 H10 . . 119.5
C11 C10 C9 . . 120.9(12)
C11 C10 H10 . . 119.5
N4 C11 H11 . . 118.8
C10 C11 N4 . . 122.4(12)
C10 C11 H11 . . 118.8
N5 C12 H12 . . 117.0
N5 C12 C13 . . 126.1(13)
C13 C12 H12 . . 117.0
C12 C13 H13 . . 120.8
C14 C13 C12 . . 118.3(13)
C14 C13 H13 . . 120.8
N6 C14 C15 . . 122.3(10)
C13 C14 N6 . . 119.2(10)
C13 C14 C15 . . 118.4(10)
C14 C15 H15 . . 120.2
C16 C15 C14 . . 119.6(11)
C16 C15 H15 . . 120.2
N5 C16 H16 . . 118.4
C15 C16 N5 . . 123.2(12)
C15 C16 H16 . . 118.4
N6 C17 H17 . . 116.7
N7 C17 N6 . . 126.6(10)
N7 C17 H17 . . 116.7
N8 C18 H18 . . 117.5
N8 C18 C19 . . 125.0(13)
C19 C18 H18 . . 117.5
C18 C19 H19 . . 120.3
C20 C19 C18 . . 119.5(12)
C20 C19 H19 . . 120.3
N7 C20 C21 . . 117.5(11)
C19 C20 N7 . . 125.5(11)
C19 C20 C21 . . 116.9(11)
C20 C21 H21 . . 120.6
C22 C21 C20 . . 118.8(12)
C22 C21 H21 . . 120.6
N8 C22 C21 . . 124.6(13)
N8 C22 H22 . . 117.7
C21 C22 H22 . . 117.7

loop_
_geom_bond_atom_site_label_1
_geom_bond_atom_site_label_2
_geom_bond_site_symmetry_2
_geom_bond_distance
Au1 Au2 . 2.938(3)
Au1 Au3 . 2.950(4)
Au1 N2 . 2.041(9)
Au1 N6 . 2.001(9)
Au2 N7 . 2.048(9)
Au2 N7 2_665 2.048(9)
Au3 N3 . 2.033(8)
Au3 N3 2_665 2.033(8)
Ag1 Ag2 . 2.920(5)
Ag1 Ag3 . 2.944(6)
Ag1 N2 . 1.969(11)
Ag1 N6 . 2.074(11)
Ag2 N7 2_665 2.048(9)
Ag2 N7 . 2.048(9)
Ag3 N3 . 2.033(8)
Ag3 N3 2_665 2.033(8)
N1 C1 . 1.37(2)
N1 C5 . 1.313(17)
N2 C3 . 1.393(13)
N2 C6 . 1.329(12)
N3 C6 . 1.334(12)
N3 C9 . 1.393(15)
N4 C7 . 1.312(16)
N4 C11 . 1.394(18)
N5 C12 . 1.377(16)
N5 C16 . 1.412(17)
N6 C14 . 1.396(12)
N6 C17 . 1.345(12)
N7 C17 . 1.336(12)
N7 C20 . 1.420(15)
N8 C18 . 1.348(16)
N8 C22 . 1.340(17)
C1 H1 . 0.9300
C1 C2 . 1.388(18)
C2 H2 . 0.9300
C2 C3 . 1.379(17)
C3 C4 . 1.455(17)
C4 H4 . 0.9300
C4 C5 . 1.413(16)
C5 H5 . 0.9300
C6 H6 . 0.9300
C7 H7 . 0.9300
C7 C8 . 1.405(16)
C8 H8 . 0.9300
C8 C9 . 1.437(16)
C9 C10 . 1.405(16)
C10 H10 . 0.9300
C10 C11 . 1.391(16)
C11 H11 . 0.9300
C12 H12 . 0.9300
C12 C13 . 1.399(16)
C13 H13 . 0.9300
C13 C14 . 1.391(16)
C14 C15 . 1.433(16)
C15 H15 . 0.9300
C15 C16 . 1.389(16)
C16 H16 . 0.9300
C17 H17 . 0.9300
C18 H18 . 0.9300
C18 C19 . 1.375(17)
C19 H19 . 0.9300
C19 C20 . 1.368(17)
C20 C21 . 1.428(16)
C21 H21 . 0.9300
C21 C22 . 1.370(16)
C22 H22 . 0.9300

_cod_database_fobs_code 2021683
